data_2217604
loop_
_publ_author_name
'Aghabozorg, Hossein'
'Khadivi, Ramona'
'Ghadermazi, Mohammad'
'Pasdar, Hoda'
'Hooshmand, Shabnam'

_publ_section_title
;
 Poly[propane-1,3-diammonium
 [cuprate(II)-bis(\m~2~-pyridine-2,3-dicarboxylato)] trihydrate]
;
_journal_coeditor_code OM2184
_journal_issue 2
_journal_name_full 'Acta Crystallographica Section E'
_journal_page_first m267
_journal_page_last m268
_journal_paper_doi 10.1107/S1600536807067153
_journal_volume 64
_journal_year 2008
_chemical_formula_iupac '(C3 H12 N2) [Cu (C7 H3 N O4)2], 3H2 O'
_chemical_formula_moiety 'C3 H12 N2 2+, C14 H6 Cu N2 O8 2-, 3(H2 O)'
_chemical_formula_sum 'C17 H24 Cu N4 O11'
_chemical_formula_weight 523.94
_chemical_name_systematic
;Poly[propane-1,3-diammonium
 [cuprate(II)-bis(\m~2~-pyridine-2,3-dicarboxylato]
tetrahydrate]
;
_space_group_IT_number 2
_space_group_name_Hall '-P 1'
_symmetry_cell_setting triclinic
_symmetry_space_group_name_Hall '-P 1'
_symmetry_space_group_name_H-M 'P -1'
_atom_sites_solution_hydrogens mixed
_atom_sites_solution_primary direct
_atom_sites_solution_secondary difmap
_audit_creation_method SHELXL-97
_cell_angle_alpha 82.6561(10)
_cell_angle_beta 84.0079(13)
_cell_angle_gamma 71.9520(17)
_cell_formula_units_Z 1
_cell_length_a 6.6857(12)
_cell_length_b 7.8251(18)
_cell_length_c 9.9188(9)
_cell_measurement_reflns_used 1234
_cell_measurement_temperature 100(2)
_cell_measurement_theta_max 20
_cell_measurement_theta_min 3
_cell_volume 488.18(15)
_computing_cell_refinement 'APEX2 (Bruker, 2005)'
_computing_data_collection 'APEX2 (Bruker, 2005)'
_computing_data_reduction 'APEX2 (Bruker, 2005)'
_computing_molecular_graphics
;
SHELXTL (Sheldrick, 1998) and Mercury (Macrae <i>et al.</i>,
2006)
;
_computing_publication_material 'SHELXTL (Sheldrick, 1998)'
_computing_structure_refinement 'SHELXTL (Sheldrick, 1998)'
_computing_structure_solution 'SHELXTL (Sheldrick, 1998)'
_diffrn_ambient_temperature 100(2)
_diffrn_measured_fraction_theta_full 0.997
_diffrn_measured_fraction_theta_max 0.997
_diffrn_measurement_device_type 'Bruker SMART APEXII CCD'
_diffrn_measurement_method '\f and \w'
_diffrn_radiation_monochromator graphite
_diffrn_radiation_source 'fine-focus sealed tube'
_diffrn_radiation_type MoK\a
_diffrn_radiation_wavelength 0.71073
_diffrn_reflns_av_R_equivalents 0.0260
_diffrn_reflns_av_sigmaI/netI 0.0197
_diffrn_reflns_limit_h_max 8
_diffrn_reflns_limit_h_min -8
_diffrn_reflns_limit_k_max 10
_diffrn_reflns_limit_k_min -10
_diffrn_reflns_limit_l_max 13
_diffrn_reflns_limit_l_min -13
_diffrn_reflns_number 10997
_diffrn_reflns_theta_full 28.00
_diffrn_reflns_theta_max 28.00
_diffrn_reflns_theta_min 2.75
_exptl_absorpt_coefficient_mu 1.193
_exptl_absorpt_correction_T_max 0.836
_exptl_absorpt_correction_T_min 0.775
_exptl_absorpt_correction_type multi-scan
_exptl_absorpt_process_details '(SADABS; Sheldrick, 2003)'
_exptl_crystal_colour blue
_exptl_crystal_density_diffrn 1.782
_exptl_crystal_density_method 'not measured'
_exptl_crystal_description prism
_exptl_crystal_F_000 271
_exptl_crystal_size_max 0.21
_exptl_crystal_size_mid 0.16
_exptl_crystal_size_min 0.15
_refine_diff_density_max 0.693
_refine_diff_density_min -0.931
_refine_ls_extinction_method none
_refine_ls_goodness_of_fit_ref 1.012
_refine_ls_hydrogen_treatment constr
_refine_ls_matrix_type full
_refine_ls_number_parameters 189
_refine_ls_number_reflns 2348
_refine_ls_number_restraints 0
_refine_ls_restrained_S_all 1.012
_refine_ls_R_factor_all 0.0634
_refine_ls_R_factor_gt 0.0629
_refine_ls_shift/su_max 0.000
_refine_ls_shift/su_mean 0.000
_refine_ls_structure_factor_coef Fsqd
_refine_ls_weighting_details 'calc w=1/[\s^2^(Fo^2^)+(0.0100P)^2^+9.0000P] where P=(Fo^2^+2Fc^2^)/3'
_refine_ls_weighting_scheme calc
_refine_ls_wR_factor_gt 0.1757
_refine_ls_wR_factor_ref 0.1759
_reflns_number_gt 2310
_reflns_number_total 2348
_reflns_threshold_expression I>2\s(I)
_cod_data_source_file om2184.cif
_cod_data_source_block I
_cod_original_cell_volume 488.20(15)
_cod_database_code 2217604
_cod_database_fobs_code 2217604

loop_
_symmetry_equiv_pos_as_xyz
'x, y, z'
'-x, -y, -z'

loop_
_atom_site_type_symbol
_atom_site_label
_atom_site_fract_x
_atom_site_fract_y
_atom_site_fract_z
_atom_site_U_iso_or_equiv
_atom_site_adp_type
_atom_site_calc_flag
_atom_site_refinement_flags
_atom_site_occupancy
_atom_site_disorder_assembly
_atom_site_disorder_group
Cu Cu1 0.0000 1.0000 1.0000 0.0083(2) Uani d S 1 . .
O O1 0.1529(5) 1.0909(5) 0.8418(4) 0.0137(7) Uani d . 1 . .
O O2 0.4743(6) 1.0337(6) 0.7330(4) 0.0233(9) Uani d . 1 . .
O O3 0.7857(6) 0.6603(5) 0.7152(4) 0.0189(8) Uani d . 1 . .
O O4 0.9507(6) 0.7923(5) 0.8365(4) 0.0184(8) Uani d . 1 . .
N N1 0.2805(6) 0.8300(5) 1.0351(4) 0.0099(8) Uani d . 1 . .
C C1 0.4291(7) 0.8457(6) 0.9349(5) 0.0098(9) Uani d . 1 . .
C C2 0.6352(8) 0.7332(6) 0.9342(5) 0.0108(9) Uani d . 1 . .
C C3 0.6889(8) 0.6039(6) 1.0472(5) 0.0119(9) Uani d . 1 . .
H H3 0.8292 0.5260 1.0525 0.014 Uiso calc R 1 . .
C C4 0.5387(8) 0.5903(6) 1.1494(5) 0.0113(9) Uani d . 1 . .
H H4 0.5743 0.5031 1.2259 0.014 Uiso calc R 1 . .
C C5 0.3353(8) 0.7039(6) 1.1406(5) 0.0111(9) Uani d . 1 . .
H H5 0.2314 0.6924 1.2112 0.013 Uiso calc R 1 . .
C C6 0.3515(8) 1.0015(7) 0.8261(5) 0.0135(9) Uani d . 1 . .
C C7 0.8024(7) 0.7337(7) 0.8180(5) 0.0135(10) Uani d . 1 . .
N N2 0.4757(13) 0.7636(12) 0.5189(9) 0.0129(16) Uani d P 0.50 A -1
H H2A 0.5574 0.7319 0.5913 0.019 Uiso calc PR 0.50 A -1
H H2B 0.5369 0.8236 0.4504 0.019 Uiso calc PR 0.50 A -1
H H2C 0.4627 0.6624 0.4892 0.019 Uiso calc PR 0.50 A -1
C C8 0.2618(16) 0.8836(14) 0.5611(10) 0.0139(19) Uani d P 0.50 A -1
H H8A 0.2673 1.0086 0.5610 0.017 Uiso calc PR 0.50 A -1
H H8B 0.2188 0.8415 0.6549 0.017 Uiso calc PR 0.50 A -1
C C9 0.1014(16) 0.8816(14) 0.4648(11) 0.014(2) Uani d P 0.50 A -1
H H9A 0.0884 0.7582 0.4704 0.017 Uiso calc PR 0.50 A -1
H H9B 0.1506 0.9140 0.3702 0.017 Uiso calc PR 0.50 A -1
C C10 -0.1138(17) 1.0139(15) 0.4993(11) 0.017(2) Uani d P 0.50 A -1
H H10A -0.2226 0.9832 0.4550 0.020 Uiso calc PR 0.50 A -1
H H10B -0.1467 1.0008 0.5990 0.020 Uiso calc PR 0.50 A -1
N N3 -0.1232(14) 1.2052(12) 0.4541(9) 0.0135(16) Uani d P 0.50 A -1
H H3B -0.2596 1.2764 0.4603 0.020 Uiso calc PR 0.50 A -1
H H3C -0.0696 1.2138 0.3662 0.020 Uiso calc PR 0.50 A -1
H H3D -0.0461 1.2422 0.5083 0.020 Uiso calc PR 0.50 A -1
O O1WA 0.0811(17) 0.3649(16) 0.6306(12) 0.015(2) Uani d P 0.50 B 1
O O1WB 0.1490(17) 0.3949(16) 0.6312(13) 0.018(2) Uani d P 0.50 C 2
H H3W 0.1276 0.3321 0.7141 0.027 Uiso d R 1 . .
H H4W -0.0108 0.4794 0.6569 0.027 Uiso d R 1 . .
O O2W 0.4409(12) 0.4057(11) 0.4800(8) 0.0171(15) Uani d P 0.50 D 2
H H1W 0.3664 0.3585 0.5422 0.026 Uiso d PR 0.50 D 2
H H2W 0.3701 0.3870 0.4201 0.026 Uiso d PR 0.50 D 2

loop_
_atom_site_aniso_label
_atom_site_aniso_U_11
_atom_site_aniso_U_22
_atom_site_aniso_U_33
_atom_site_aniso_U_12
_atom_site_aniso_U_13
_atom_site_aniso_U_23
Cu1 0.0047(4) 0.0081(4) 0.0105(4) -0.0008(3) 0.0010(3) 0.0011(3)
O1 0.0095(16) 0.0141(17) 0.0131(17) 0.0005(13) 0.0002(13) 0.0039(13)
O2 0.0120(18) 0.029(2) 0.019(2) 0.0007(16) 0.0054(15) 0.0113(16)
O3 0.0152(18) 0.024(2) 0.0127(18) -0.0001(15) 0.0009(14) -0.0029(15)
O4 0.0134(17) 0.0167(18) 0.023(2) -0.0041(14) 0.0063(15) -0.0012(15)
N1 0.0093(18) 0.0090(18) 0.0103(19) -0.0011(15) 0.0015(15) -0.0022(14)
C1 0.008(2) 0.012(2) 0.010(2) -0.0044(17) -0.0004(16) -0.0005(17)
C2 0.011(2) 0.011(2) 0.011(2) -0.0048(17) -0.0024(17) 0.0010(17)
C3 0.013(2) 0.010(2) 0.013(2) -0.0022(17) -0.0039(18) -0.0027(17)
C4 0.014(2) 0.009(2) 0.012(2) -0.0034(17) -0.0036(17) 0.0005(17)
C5 0.016(2) 0.010(2) 0.010(2) -0.0061(18) -0.0015(17) -0.0026(17)
C6 0.006(2) 0.017(2) 0.013(2) -0.0005(18) 0.0021(17) 0.0030(18)
C7 0.007(2) 0.015(2) 0.012(2) 0.0036(17) -0.0006(17) 0.0041(18)
N2 0.011(4) 0.016(4) 0.010(4) -0.003(3) 0.002(3) 0.000(3)
C8 0.014(5) 0.014(5) 0.012(4) -0.002(4) 0.004(4) -0.004(4)
C9 0.012(5) 0.012(5) 0.017(5) -0.003(4) 0.002(4) 0.000(4)
C10 0.018(5) 0.013(5) 0.016(5) -0.004(4) 0.004(4) 0.000(4)
N3 0.015(4) 0.012(4) 0.012(4) -0.002(3) 0.000(3) 0.001(3)
O1WA 0.014(6) 0.018(5) 0.010(4) -0.002(4) 0.005(4) 0.000(3)
O1WB 0.016(6) 0.016(5) 0.016(4) 0.001(4) 0.006(4) 0.001(3)
O2W 0.014(3) 0.020(4) 0.017(4) -0.007(3) 0.002(3) -0.002(3)

loop_
_atom_type_symbol
_atom_type_description
_atom_type_scat_dispersion_real
_atom_type_scat_dispersion_imag
_atom_type_scat_source
C C 0.0033 0.0016 'International Tables Vol C Tables 4.2.6.8 and 6.1.1.4'
H H 0.0000 0.0000 'International Tables Vol C Tables 4.2.6.8 and 6.1.1.4'
N N 0.0061 0.0033 'International Tables Vol C Tables 4.2.6.8 and 6.1.1.4'
O O 0.0106 0.0060 'International Tables Vol C Tables 4.2.6.8 and 6.1.1.4'
Cu Cu 0.3201 1.2651 'International Tables Vol C Tables 4.2.6.8 and 6.1.1.4'

loop_
_geom_angle_atom_site_label_1
_geom_angle_atom_site_label_2
_geom_angle_atom_site_label_3
_geom_angle_site_symmetry_1
_geom_angle_site_symmetry_3
_geom_angle
_geom_angle_publ_flag
O1 Cu1 O1 2_577 . 180.0000(10) ?
O1 Cu1 N1 2_577 2_577 83.39(16) y
O1 Cu1 N1 . 2_577 96.61(16) y
O1 Cu1 N1 2_577 . 96.61(16) ?
O1 Cu1 N1 . . 83.39(16) ?
N1 Cu1 N1 2_577 . 180.0000(10) ?
O1 Cu1 O4 2_577 1_455 96.02(14) ?
O1 Cu1 O4 . 1_455 83.98(14) ?
N1 Cu1 O4 2_577 1_455 90.52(15) ?
N1 Cu1 O4 . 1_455 89.48(15) ?
O1 Cu1 O4 2_577 2_677 83.98(14) ?
O1 Cu1 O4 . 2_677 96.02(14) ?
N1 Cu1 O4 2_577 2_677 89.48(15) ?
N1 Cu1 O4 . 2_677 90.52(15) ?
O4 Cu1 O4 1_455 2_677 180.0000(10) y
C6 O1 Cu1 . . 114.8(3) ?
C7 O4 Cu1 . 1_655 134.2(3) ?
C5 N1 C1 . . 118.9(4) ?
C5 N1 Cu1 . . 128.3(3) ?
C1 N1 Cu1 . . 112.8(3) ?
N1 C1 C2 . . 122.9(4) ?
N1 C1 C6 . . 113.9(4) ?
C2 C1 C6 . . 123.2(4) ?
C2 C1 Cu1 . . 163.3(4) ?
C6 C1 Cu1 . . 73.4(3) ?
C1 C2 C3 . . 116.9(4) ?
C1 C2 C7 . . 124.9(4) ?
C3 C2 C7 . . 118.1(4) ?
C4 C3 C2 . . 119.9(5) ?
C4 C3 H3 . . 120.0 ?
C2 C3 H3 . . 120.0 ?
C3 C4 C5 . . 119.6(5) ?
C3 C4 H4 . . 120.2 ?
C5 C4 H4 . . 120.2 ?
N1 C5 C4 . . 121.7(5) ?
C4 C5 Cu1 . . 152.8(4) ?
N1 C5 H5 . . 119.1 ?
C4 C5 H5 . . 119.1 ?
Cu1 C5 H5 . . 88.0 ?
O2 C6 O1 . . 125.3(5) ?
O2 C6 C1 . . 119.8(4) ?
O1 C6 C1 . . 114.9(4) ?
O2 C6 Cu1 . . 165.3(4) ?
C1 C6 Cu1 . . 74.8(3) ?
O4 C7 O3 . . 126.2(5) ?
O4 C7 C2 . . 118.0(5) ?
O3 C7 C2 . . 115.5(4) ?
N2 C8 C9 . . 110.5(8) ?
N2 C8 H8A . . 109.5 ?
C9 C8 H8A . . 109.5 ?
N2 C8 H8B . . 109.5 ?
C9 C8 H8B . . 109.5 ?
H8A C8 H8B . . 108.1 ?
C8 C9 C10 . . 111.4(9) ?
C8 C9 H9A . . 109.3 ?
C10 C9 H9A . . 109.3 ?
C8 C9 H9B . . 109.3 ?
C10 C9 H9B . . 109.3 ?
H9A C9 H9B . . 108.0 ?
N3 C10 C9 . . 112.5(8) ?
N3 C10 H10A . . 109.1 ?
C9 C10 H10A . . 109.1 ?
N3 C10 H10B . . 109.1 ?
C9 C10 H10B . . 109.1 ?
H10A C10 H10B . . 107.8 ?
H3W O1WA H4W . . 91.9 ?
H1W O2W H2W . . 88.7 ?

loop_
_geom_bond_atom_site_label_1
_geom_bond_atom_site_label_2
_geom_bond_site_symmetry_2
_geom_bond_distance
_geom_bond_publ_flag
Cu1 O1 2_577 1.960(4) ?
Cu1 O1 . 1.960(4) y
Cu1 N1 2_577 1.970(4) ?
Cu1 N1 . 1.970(4) y
Cu1 O4 1_455 2.549(4) y
Cu1 O4 2_677 2.549(4) ?
O1 C6 . 1.298(6) ?
O2 C6 . 1.225(6) ?
O3 C7 . 1.263(7) ?
O4 C7 . 1.252(7) ?
O4 Cu1 1_655 2.549(4) ?
N1 C5 . 1.340(6) ?
N1 C1 . 1.352(6) ?
C1 C2 . 1.386(7) ?
C1 C6 . 1.520(7) ?
C2 C3 . 1.406(7) ?
C2 C7 . 1.520(7) ?
C3 C4 . 1.369(7) ?
C3 H3 . 0.9500 ?
C4 C5 . 1.379(7) ?
C4 H4 . 0.9500 ?
C5 H5 . 0.9500 ?
N2 C8 . 1.499(12) ?
N2 H2A . 0.9100 ?
N2 H2B . 0.9100 ?
N2 H2C . 0.9100 ?
C8 C9 . 1.513(14) ?
C8 H8A . 0.9900 ?
C8 H8B . 0.9900 ?
C9 C10 . 1.524(14) ?
C9 H9A . 0.9900 ?
C9 H9B . 0.9900 ?
C10 N3 . 1.491(13) ?
C10 H10A . 0.9900 ?
C10 H10B . 0.9900 ?
N3 H3B . 0.9100 ?
N3 H3C . 0.9100 ?
N3 H3D . 0.9100 ?
O1WA H3W . 0.8934 ?
O1WA H4W . 0.9660 ?
O2W H1W . 0.8700 ?
O2W H2W . 0.8498 ?

loop_
_geom_hbond_atom_site_label_D
_geom_hbond_atom_site_label_H
_geom_hbond_atom_site_label_A
_geom_hbond_site_symmetry_A
_geom_hbond_distance_DH
_geom_hbond_distance_HA
_geom_hbond_distance_DA
_geom_hbond_angle_DHA
_geom_hbond_publ_flag
N2 H2A O3 1_555 0.910 1.960 2.8540(10) 167 y
N2 H2B O2 2_676 0.910 2.005 2.8300(10) 150 y
N3 H3B N2 2_576 0.910 1.559 2.2830(10) 134 y
N3 H3B O2W 1_465 0.91 1.95 2.852(13) 174 y
N3 H3C O3 2_676 0.91 2.42 3.041(10) 126 y
N3 H3C O4 2_676 0.910 2.084 2.9910(10) 174 y
N3 H3D O1WA 1_565 0.910 2.034 2.9340(10) 170 y
N3 H3D O1WB 1_565 0.91 2.51 3.407(15) 170 y
O1WA H3W O1 1_545 0.893 2.105 2.7640(10) 130 y
O1WA H4W O3 1_455 0.966 1.744 2.6960(10) 168 y
O2W H1W O1WA 1_555 0.87 2.00 2.779(15) 148 y
O2W H1W O1WB 1_555 0.870 1.585 2.3500(10) 145 y
O2W H2W O3 2_666 0.850 1.919 2.7680(10) 179 y
C5 H5 O1WA 2_567 0.95 2.60 3.534(13) 169 y
C8 H8A O2 1_555 0.99 2.37 2.891(11) 112 y
C8 H8B O4 1_455 0.99 2.49 3.396(11) 153 y

loop_
_geom_torsion_atom_site_label_1
_geom_torsion_atom_site_label_2
_geom_torsion_atom_site_label_3
_geom_torsion_atom_site_label_4
_geom_torsion_site_symmetry_1
_geom_torsion
N1 Cu1 O1 C6 2_577 -176.6(4)
N1 Cu1 O1 C6 . 3.4(4)
O4 Cu1 O1 C6 1_455 -86.8(4)
O4 Cu1 O1 C6 2_677 93.2(4)
O1 Cu1 N1 C5 2_577 -3.2(4)
O1 Cu1 N1 C5 . 176.8(4)
O4 Cu1 N1 C5 1_455 -99.2(4)
O4 Cu1 N1 C5 2_677 80.8(4)
O1 Cu1 N1 C1 2_577 175.0(3)
O1 Cu1 N1 C1 . -5.0(3)
O4 Cu1 N1 C1 1_455 79.0(3)
O4 Cu1 N1 C1 2_677 -101.0(3)
C5 N1 C1 C2 . 2.0(7)
Cu1 N1 C1 C2 . -176.4(4)
C5 N1 C1 C6 . -176.0(4)
Cu1 N1 C1 C6 . 5.6(5)
C5 N1 C1 Cu1 . 178.4(6)
O1 Cu1 C1 N1 2_577 -5.9(4)
O1 Cu1 C1 N1 . 174.1(4)
N1 Cu1 C1 N1 2_577 180.000(3)
O4 Cu1 C1 N1 1_455 -99.6(3)
O4 Cu1 C1 N1 2_677 80.4(3)
O1 Cu1 C1 C2 2_577 4.7(13)
O1 Cu1 C1 C2 . -175.3(13)
N1 Cu1 C1 C2 2_577 -169.4(11)
N1 Cu1 C1 C2 . 10.6(11)
O4 Cu1 C1 C2 1_455 -89.0(12)
O4 Cu1 C1 C2 2_677 91.0(12)
O1 Cu1 C1 C6 2_577 179.4(3)
O1 Cu1 C1 C6 . -0.6(3)
N1 Cu1 C1 C6 2_577 5.3(5)
N1 Cu1 C1 C6 . -174.7(5)
O4 Cu1 C1 C6 1_455 85.7(3)
O4 Cu1 C1 C6 2_677 -94.3(3)
N1 C1 C2 C3 . -2.9(7)
C6 C1 C2 C3 . 175.0(4)
Cu1 C1 C2 C3 . -11.1(15)
N1 C1 C2 C7 . 174.0(5)
C6 C1 C2 C7 . -8.2(8)
Cu1 C1 C2 C7 . 165.8(10)
C1 C2 C3 C4 . 1.8(7)
C7 C2 C3 C4 . -175.3(4)
C2 C3 C4 C5 . 0.0(7)
C1 N1 C5 C4 . 0.0(7)
Cu1 N1 C5 C4 . 178.1(4)
C1 N1 C5 Cu1 . -178.1(7)
C3 C4 C5 N1 . -1.0(7)
C3 C4 C5 Cu1 . 1.2(10)
O1 Cu1 C5 N1 2_577 176.7(4)
O1 Cu1 C5 N1 . -3.3(4)
N1 Cu1 C5 N1 2_577 180.000(3)
O4 Cu1 C5 N1 1_455 81.2(4)
O4 Cu1 C5 N1 2_677 -98.8(4)
O1 Cu1 C5 C4 2_577 173.2(8)
O1 Cu1 C5 C4 . -6.8(8)
N1 Cu1 C5 C4 2_577 176.5(7)
N1 Cu1 C5 C4 . -3.5(7)
O4 Cu1 C5 C4 1_455 77.6(7)
O4 Cu1 C5 C4 2_677 -102.4(7)
Cu1 O1 C6 O2 . 178.7(5)
Cu1 O1 C6 C1 . -1.2(6)
N1 C1 C6 O2 . 177.1(5)
C2 C1 C6 O2 . -1.0(8)
Cu1 C1 C6 O2 . -179.1(6)
N1 C1 C6 O1 . -3.0(7)
C2 C1 C6 O1 . 179.0(5)
Cu1 C1 C6 O1 . 0.8(4)
N1 C1 C6 Cu1 . -3.8(4)
C2 C1 C6 Cu1 . 178.2(5)
O1 Cu1 C6 O2 2_577 176.0(15)
O1 Cu1 C6 O2 . -4.0(15)
N1 Cu1 C6 O2 2_577 -0.1(18)
N1 Cu1 C6 O2 . 179.9(18)
O4 Cu1 C6 O2 1_455 86.3(17)
O4 Cu1 C6 O2 2_677 -93.7(17)
O1 Cu1 C6 O1 2_577 180.000(2)
N1 Cu1 C6 O1 2_577 3.9(4)
N1 Cu1 C6 O1 . -176.1(4)
O4 Cu1 C6 O1 1_455 90.3(4)
O4 Cu1 C6 O1 2_677 -89.7(4)
O1 Cu1 C6 C1 2_577 -1.1(5)
O1 Cu1 C6 C1 . 178.9(5)
N1 Cu1 C6 C1 2_577 -177.2(3)
N1 Cu1 C6 C1 . 2.8(3)
O4 Cu1 C6 C1 1_455 -90.8(3)
O4 Cu1 C6 C1 2_677 89.2(3)
Cu1 O4 C7 O3 1_655 164.8(4)
Cu1 O4 C7 C2 1_655 -21.4(7)
C1 C2 C7 O4 . 109.8(6)
C3 C2 C7 O4 . -73.4(6)
C1 C2 C7 O3 . -75.7(6)
C3 C2 C7 O3 . 101.1(5)
N2 C8 C9 C10 . -175.6(8)
C8 C9 C10 N3 . 76.1(11)
